data_1007201
loop_
_publ_author_name
'Averbuch-Pouchot, M T'
'Durif, A'

_publ_section_title
;
(NH~4~)~6~P~6~O~18~.NH~4~X.H~2~O (X=Cl,Br,I). The first examples of
cyclohexaphosphate-halides
;
_journal_coden_ASTM EJSCE5
_journal_name_full
;
European Journal of Solid State Inorganic Chemistry
;
_journal_page_first 447
_journal_page_last 459
_journal_volume 30
_journal_year 1993
_chemical_formula_structural '((N H4)6 (P6 O18)) ((N H4) Cl) (H2 O)'
_chemical_formula_sum 'Cl H30 N7 O19 P6'
_chemical_name_systematic
;
Ammonium cyclo-hexaphosphate - ammonium chloride - water (1/1/1)
;
_space_group_IT_number 2
_symmetry_cell_setting triclinic
_symmetry_Int_Tables_number 2
_symmetry_space_group_name_Hall '-P 1'
_symmetry_space_group_name_H-M 'P -1'
_cell_angle_alpha 101.48(2)
_cell_angle_beta 90.84(3)
_cell_angle_gamma 107.31(2)
_cell_formula_units_Z 2
_cell_length_a 6.738(3)
_cell_length_b 10.101(8)
_cell_length_c 19.33(1)
_cell_volume 1227.1
_refine_ls_R_factor_all 0.044
_cod_original_formula_sum 'H30 Cl N7 O19 P6'
_cod_database_code 1007201
_cod_depositor_comments
;
 Removing dummy H atoms since the hydrogen atoms they represent are already
 marked using the _atom_site_attached_hydrogens data item.

 Antanas Vaitkus,
 2017-09-11
;

loop_
_symmetry_equiv_pos_as_xyz
x,y,z
-x,-y,-z

loop_
_atom_site_label
_atom_site_type_symbol
_atom_site_symmetry_multiplicity
_atom_site_Wyckoff_symbol
_atom_site_fract_x
_atom_site_fract_y
_atom_site_fract_z
_atom_site_occupancy
_atom_site_attached_hydrogens
_atom_site_calc_flag
N1 N3- 2 i 0.0644(4) 0.2946(2) 0.3605(1) 1. 0 d
N2 N3- 2 i 0.4354(4) 0.7135(3) 0.1413(1) 1. 0 d
N3 N3- 2 i 0.0021(4) 0.8537(3) 0.2722(1) 1. 0 d
N4 N3- 2 i 0.5178(4) 0.2046(4) 0.2258(1) 1. 0 d
N5 N3- 2 i 0.7165(4) 0.5495(3) 0.4099(2) 1. 0 d
N6 N3- 2 i 0.8159(4) 0.4533(3) 0.0797(2) 1. 0 d
N7 N3- 1 d 0.5 0. 0. 1. 4 d
N8 N3- 1 b 0. 0. 0.5 1. 4 d
P1 P5+ 2 i 0.27970(9) 0.70853(6) 0.45687(3) 1. 0 d
P2 P5+ 2 i 0.51262(9) 0.85868(6) 0.59077(3) 1. 0 d
P3 P5+ 2 i 0.5089(1) 0.85813(7) 0.35311(3) 1. 0 d
P4 P5+ 2 i 0.03196(9) 0.90136(6) 0.85140(3) 1. 0 d
P5 P5+ 2 i 0.7612(1) 0.71340(6) 0.93432(3) 1. 0 d
P6 P5+ 2 i 0.99034(9) 0.82591(6) 0.07175(3) 1. 0 d
O1 O2- 2 i 0.5164(3) 0.1947(2) 0.49296(9) 1. 0 d
O2 O2- 2 i 0.3101(3) 0.7858(2) 0.3916(1) 1. 0 d
O3 O2- 2 i 0.3023(4) 0.5661(2) 0.4363(1) 1. 0 d
O4 O2- 2 i 0.0888(3) 0.7269(2) 0.4892(1) 1. 0 d
O5 O2- 2 i 0.5872(3) 0.0146(2) 0.4008(1) 1. 0 d
O6 O2- 2 i 0.6212(3) 0.2508(2) 0.37474(9) 1. 0 d
O7 O2- 2 i 0.2600(3) 0.0890(2) 0.3897(1) 1. 0 d
O8 O2- 2 i 0.4308(4) 0.8628(3) 0.2820(1) 1. 0 d
O9 O2- 2 i 0.6784(3) 0.7959(2) 0.3620(1) 1. 0 d
O10 O2- 2 i 0.0776(3) -0.0085(2) 0.1028(1) 1. 0 d
O11 O2- 2 i 0.0629(3) 0.1323(2) 0.2218(1) 1. 0 d
O12 O2- 2 i 0.7391(3) 0.0448(2) 0.1354(1) 1. 0 d
O13 O2- 2 i 0.2375(3) 0.4291(2) 0.0579(1) 1. 0 d
O14 O2- 2 i 0.4306(3) 0.2620(2) 0.0913(1) 1. 0 d
O15 O2- 2 i 0.8337(3) 0.8238(2) 0.0083(1) 1. 0 d
O16 O2- 2 i 0.8666(3) 0.7534(2) 0.1240(1) 1. 0 d
O17 O2- 2 i 0.1687(3) 0.7792(2) 0.0443(1) 1. 0 d
O18 O2- 2 i 0.0515(3) 0.2321(2) 0.1129(1) 1. 0 d
O19 O2- 2 i 0.3903(6) 0.4846(4) 0.2486(3) 1. 0 d
Cl1 Cl1- 2 i 0.9213(2) 0.5045(1) 0.25512(6) 1. 0 d
H1 H1+ 2 i 0.148(6) 0.391(4) 0.380(2) 1. 0 d
H2 H1+ 2 i 0.107(7) 0.246(4) 0.379(2) 1. 0 d
H3 H1+ 2 i 0.056(7) 0.259(5) 0.311(2) 1. 0 d
H4 H1+ 2 i 0.948(6) 0.284(4) 0.379(2) 1. 0 d
H5 H1+ 2 i 0.367(6) 0.748(4) 0.110(2) 1. 0 d
H6 H1+ 2 i 0.421(7) 0.749(4) 0.183(2) 1. 0 d
H7 H1+ 2 i 0.372(6) 0.610(4) 0.128(2) 1. 0 d
H8 H1+ 2 i 0.575(7) 0.746(5) 0.129(2) 1. 0 d
H9 H1+ 2 i 0.947(7) 0.816(4) 0.233(2) 1. 0 d
H10 H1+ 2 i 0.900(6) 0.825(4) 0.306(2) 1. 0 d
H11 H1+ 2 i 0.101(7) 0.825(5) 0.274(2) 1. 0 d
H12 H1+ 2 i 0.003(7) 0.958(5) 0.269(3) 1. 0 d
H13 H1+ 2 i 0.571(8) 0.210(5) 0.272(3) 1. 0 d
H14 H1+ 2 i 0.629(9) 0.291(6) 0.232(3) 1. 0 d
H15 H1+ 2 i 0.374(8) 0.175(5) 0.219(3) 1. 0 d
H16 H1+ 2 i 0.571(7) 0.147(5) 0.201(2) 1. 0 d
H17 H1+ 2 i 0.686(7) 0.457(5) 0.402(2) 1. 0 d
H18 H1+ 2 i 0.778(7) 0.542(5) 0.361(2) 1. 0 d
H19 H1+ 2 i 0.588(7) 0.571(5) 0.417(2) 1. 0 d
H20 H1+ 2 i 0.827(7) 0.602(5) 0.436(2) 1. 0 d
H21 H1+ 2 i 0.725(7) 0.390(4) 0.074(2) 1. 0 d
H22 H1+ 2 i 0.941(7) 0.429(5) 0.055(3) 1. 0 d
H23 H1+ 2 i 0.836(8) 0.562(5) 0.089(3) 1. 0 d
H24 H1+ 2 i 0.841(7) 0.463(5) 0.125(2) 1. 0 d
H25 H1+ 2 i 0.471(7) 0.566(5) 0.271(3) 1. 0 d
H26 H1+ 2 i 0.267(7) 0.498(4) 0.252(2) 1. 0 d

loop_
_atom_type_symbol
_atom_type_oxidation_number
N3- -3.000
P5+ 5.000
O2- -2.000
Cl1- -1.000
H1+ 1.000
